data_7025340
loop_
_publ_author_name
'Unger, Yvonne'
'Meyer, Dirk'
'Strassner, Thomas'

_publ_section_title
;
 Blue phosphorescent platinum(ii) tetracarbene complexes with
 bis(triazoline-5-ylidene) ligands.
;
_journal_issue 18
_journal_name_full 'Dalton transactions (Cambridge, England : 2003)'
_journal_page_first 4295
_journal_page_last 4301
_journal_paper_doi 10.1039/b927099j
_journal_volume 39
_journal_year 2010
_chemical_formula_moiety 'C14 H20 N12 Pt, 2(Br)'
_chemical_formula_sum 'C14 H20 Br2 N12 Pt'
_chemical_formula_weight 711.33
_chemical_name_systematic
;
(4,4?-Dimethyl-1,1?-methylene-di-1,2,4-triazoline-5,5?-diylidene)
(1??,1???-dimethyl-4??,4???-methylene-di-1,2,4-triazoline-5??,5???-diylidene)
platinum(II) dibromide
;
_chemical_temperature_decomposition_gt 602
_space_group_IT_number 2
_symmetry_cell_setting triclinic
_symmetry_Int_Tables_number 2
_symmetry_space_group_name_Hall '-P 1'
_symmetry_space_group_name_H-M 'P -1'
_atom_sites_solution_hydrogens geom
_atom_sites_solution_primary direct
_atom_sites_solution_secondary difmap
_audit_creation_method SHELXL-97
_cell_angle_alpha 111.028(8)
_cell_angle_beta 91.364(5)
_cell_angle_gamma 92.494(9)
_cell_formula_units_Z 4
_cell_length_a 12.9040(10)
_cell_length_b 13.7250(13)
_cell_length_c 14.5720(6)
_cell_measurement_reflns_used 522
_cell_measurement_temperature 198(2)
_cell_measurement_theta_max 26.649
_cell_measurement_theta_min 4.064
_cell_volume 2404.5(3)
_computing_cell_refinement 'Dirax/lsq (Duisenberg & Schreurs, 1989-2000)'
_computing_data_collection 'Collect (Collect 2001)'
_computing_data_reduction 'EvalCCD (Duisenberg & Schreurs 1990-2000)'
_computing_molecular_graphics 'Ortep III 1.0.3 (M.N.Burnett,C.K.Johnson,1996)'
_computing_publication_material 'XCIF 6.12 (Sheldrick, 2008)'
_computing_structure_refinement 'SHELXL-97 (Sheldrick, 2008)'
_computing_structure_solution 'SHELXS-97 (Sheldrick, 2008)'
_diffrn_ambient_pressure 101.325
_diffrn_ambient_temperature 198(2)
_diffrn_detector_area_resol_mean 9
_diffrn_measured_fraction_theta_full 0.993
_diffrn_measured_fraction_theta_max 0.993
_diffrn_measurement_device_type KappaCCD
_diffrn_measurement_method CCD
_diffrn_radiation_monochromator graphite
_diffrn_radiation_probe x-ray
_diffrn_radiation_source 'fine-focus sealed tube'
_diffrn_radiation_type MoK\a
_diffrn_radiation_wavelength 0.71073
_diffrn_reflns_av_R_equivalents 0.0360
_diffrn_reflns_av_sigmaI/netI 0.0260
_diffrn_reflns_limit_h_max 16
_diffrn_reflns_limit_h_min -16
_diffrn_reflns_limit_k_max 17
_diffrn_reflns_limit_k_min -17
_diffrn_reflns_limit_l_max 18
_diffrn_reflns_limit_l_min -17
_diffrn_reflns_number 49617
_diffrn_reflns_theta_full 26.40
_diffrn_reflns_theta_max 26.40
_diffrn_reflns_theta_min 4.81
_exptl_absorpt_coefficient_mu 9.184
_exptl_absorpt_correction_T_max 0.3284
_exptl_absorpt_correction_T_min 0.1661
_exptl_absorpt_correction_type multi-scan
_exptl_absorpt_process_details 'SADABS 2.03.(Sheldrick,Bruker AXS Inc.,2002)'
_exptl_crystal_colour colorless
_exptl_crystal_density_diffrn 1.965
_exptl_crystal_density_method 'not measured'
_exptl_crystal_description block
_exptl_crystal_F_000 1344
_exptl_crystal_recrystallization_method 'methanol/water/diethylether/ tetrahydrofuran'
_exptl_crystal_size_max 0.31
_exptl_crystal_size_mid 0.23
_exptl_crystal_size_min 0.16
_refine_diff_density_max 0.983
_refine_diff_density_min -0.883
_refine_diff_density_rms 0.111
_refine_ls_extinction_method none
_refine_ls_goodness_of_fit_ref 1.100
_refine_ls_hydrogen_treatment mixed
_refine_ls_matrix_type full
_refine_ls_number_parameters 563
_refine_ls_number_reflns 9786
_refine_ls_number_restraints 0
_refine_ls_restrained_S_all 1.100
_refine_ls_R_factor_all 0.0356
_refine_ls_R_factor_gt 0.0241
_refine_ls_shift/su_max 0.043
_refine_ls_shift/su_mean 0.001
_refine_ls_structure_factor_coef Fsqd
_refine_ls_weighting_details 'calc w=1/[\s^2^(Fo^2^)+(0.0337P)^2^+0.0000P] where P=(Fo^2^+2Fc^2^)/3'
_refine_ls_weighting_scheme calc
_refine_ls_wR_factor_gt 0.0578
_refine_ls_wR_factor_ref 0.0606
_reflns_number_gt 8015
_reflns_number_total 9786
_reflns_threshold_expression >2sigma(I)
_cod_data_source_file b927099j.txt
_cod_data_source_block str-342_lm
_cod_depositor_comments
;
The following automatic conversions were performed:

'_chemical_melting_point' tag was changed to
'_chemical_temperature_decomposition_gt' since the value was
specified 'more than' ('>') a certain temperature. The value '>602 K
(decomp.)' was changed to '602' - it should be numeric and without a
unit designator.

Automatic conversion script
Id: cif_fix_values 1891 2012-01-12 08:04:46Z andrius 
;
_cod_original_sg_symbol_H-M P-1
_cod_database_code 7025340

loop_
_symmetry_equiv_pos_as_xyz
'x, y, z'
'-x, -y, -z'

loop_
_atom_site_label
_atom_site_type_symbol
_atom_site_fract_x
_atom_site_fract_y
_atom_site_fract_z
_atom_site_U_iso_or_equiv
_atom_site_adp_type
_atom_site_occupancy
_atom_site_symmetry_multiplicity
_atom_site_calc_flag
_atom_site_refinement_flags
Pt1 Pt 0.918165(11) 0.328431(11) 0.242641(10) 0.01953(5) Uani 1 1 d .
Pt2 Pt 0.412890(11) 0.824561(11) 0.233512(10) 0.01976(5) Uani 1 1 d .
Br1 Br -0.01631(4) 0.62660(4) 0.33153(4) 0.04891(13) Uani 1 1 d .
Br2 Br 0.73741(4) 1.09797(4) 0.54259(4) 0.04640(13) Uani 1 1 d .
Br3 Br 0.84586(4) 0.03610(3) 0.16810(3) 0.03574(11) Uani 1 1 d .
Br4 Br 0.38355(4) 0.24526(4) 0.05113(4) 0.04929(14) Uani 1 1 d .
N1B N 0.2017(2) 0.8144(2) 0.1452(2) 0.0222(7) Uani 1 1 d .
N2A N 0.6982(2) 0.3078(2) 0.1441(2) 0.0196(6) Uani 1 1 d .
N1A N 0.8083(2) 0.3980(2) 0.0996(2) 0.0224(7) Uani 1 1 d .
N2B N 0.2966(3) 0.9045(2) 0.0866(2) 0.0251(7) Uani 1 1 d .
N3A N 0.7194(3) 0.3935(3) 0.0430(2) 0.0264(7) Uani 1 1 d .
N3B N 0.1381(3) 0.8329(3) 0.0768(2) 0.0283(8) Uani 1 1 d .
C1B C 0.2984(3) 0.8553(3) 0.1519(3) 0.0215(8) Uani 1 1 d .
C2A C 0.6542(3) 0.3379(3) 0.0738(3) 0.0236(8) Uani 1 1 d .
C1A C 0.7979(3) 0.3469(3) 0.1611(3) 0.0207(8) Uani 1 1 d .
N11A N 1.1393(3) 0.3425(3) 0.3309(2) 0.0257(7) Uani 1 1 d .
N11B N 0.5355(3) 0.7402(3) 0.3726(3) 0.0283(8) Uani 1 1 d .
N4B N 0.2373(2) 0.6644(2) 0.1802(2) 0.0216(7) Uani 1 1 d .
N12A N 1.1969(3) 0.3157(3) 0.3990(3) 0.0335(9) Uani 1 1 d .
N10A N 1.0319(2) 0.2658(3) 0.3918(2) 0.0249(7) Uani 1 1 d .
N7A N 0.8573(2) 0.3002(2) 0.4287(2) 0.0217(7) Uani 1 1 d .
N5B N 0.3743(3) 0.5827(2) 0.1532(2) 0.0242(7) Uani 1 1 d .
N9A N 0.7401(3) 0.4115(3) 0.4991(2) 0.0283(8) Uani 1 1 d .
C6A C 0.6481(3) 0.2407(3) 0.1903(3) 0.0251(9) Uani 1 1 d .
H6AA H 0.5804 0.2132 0.1570 0.038 Uiso 1 1 calc R
H6AB H 0.6384 0.2813 0.2598 0.038 Uiso 1 1 calc R
H6AC H 0.6918 0.1824 0.1850 0.038 Uiso 1 1 calc R
N4A N 0.9835(2) 0.3686(3) 0.0658(2) 0.0234(7) Uani 1 1 d .
N5A N 1.0665(2) 0.2404(3) 0.0696(2) 0.0246(7) Uani 1 1 d .
N8A N 0.7690(2) 0.4186(3) 0.4107(2) 0.0227(7) Uani 1 1 d .
C2B C 0.1994(3) 0.8894(3) 0.0434(3) 0.0293(9) Uani 1 1 d .
N10B N 0.6289(3) 0.8302(3) 0.3129(3) 0.0356(9) Uani 1 1 d .
C5B C 0.1653(3) 0.7484(3) 0.1985(3) 0.0241(8) Uani 1 1 d .
H5BA H 0.0941 0.7189 0.1748 0.029 Uiso 1 1 calc R
H5BB H 0.1645 0.7898 0.2698 0.029 Uiso 1 1 calc R
N12B N 0.6341(3) 0.7447(3) 0.4141(3) 0.0405(10) Uani 1 1 d .
C10A C 1.0399(3) 0.3121(3) 0.3241(3) 0.0223(8) Uani 1 1 d .
N8B N 0.4537(3) 1.0642(3) 0.3111(2) 0.0273(8) Uani 1 1 d .
C10B C 0.5305(3) 0.7917(3) 0.3111(3) 0.0260(9) Uani 1 1 d .
N7B N 0.5908(3) 0.9823(3) 0.2832(3) 0.0287(8) Uani 1 1 d .
N9B N 0.5341(3) 1.1398(3) 0.3393(3) 0.0351(9) Uani 1 1 d .
C14A C 1.1912(3) 0.4020(3) 0.2782(3) 0.0307(9) Uani 1 1 d .
H14A H 1.1398 0.4391 0.2547 0.046 Uiso 1 1 calc R
H14B H 1.2259 0.3541 0.2220 0.046 Uiso 1 1 calc R
H14C H 1.2428 0.4526 0.3226 0.046 Uiso 1 1 calc R
C3A C 0.9970(3) 0.3084(3) 0.1196(3) 0.0225(8) Uani 1 1 d .
C8A C 0.8396(3) 0.3524(3) 0.3664(3) 0.0223(8) Uani 1 1 d .
C12A C 0.9348(3) 0.2229(3) 0.4141(3) 0.0255(9) Uani 1 1 d .
H12B H 0.9119 0.1578 0.3591 0.031 Uiso 1 1 calc R
H12C H 0.9444 0.2062 0.4744 0.031 Uiso 1 1 calc R
C13A C 0.7254(3) 0.4998(3) 0.3801(3) 0.0272(9) Uani 1 1 d .
H13A H 0.7785 0.5277 0.3477 0.041 Uiso 1 1 calc R
H13B H 0.7028 0.5563 0.4380 0.041 Uiso 1 1 calc R
H13C H 0.6659 0.4695 0.3341 0.041 Uiso 1 1 calc R
C3B C 0.3400(3) 0.6803(3) 0.1882(3) 0.0226(8) Uani 1 1 d .
C7B C 0.4819(4) 0.5545(3) 0.1380(3) 0.0367(10) Uani 1 1 d .
H7BA H 0.5181 0.6003 0.1093 0.055 Uiso 1 1 calc R
H7BB H 0.4837 0.4817 0.0933 0.055 Uiso 1 1 calc R
H7BC H 0.5161 0.5626 0.2013 0.055 Uiso 1 1 calc R
C5A C 0.9058(3) 0.4469(3) 0.0852(3) 0.0248(9) Uani 1 1 d .
H5AA H 0.8982 0.4706 0.0289 0.030 Uiso 1 1 calc R
H5AB H 0.9268 0.5082 0.1448 0.030 Uiso 1 1 calc R
C11B C 0.6888(4) 0.8006(4) 0.3751(4) 0.0485(14) Uani 1 1 d .
C8B C 0.4863(3) 0.9675(3) 0.2771(3) 0.0236(8) Uani 1 1 d .
C14B C 0.4513(3) 0.6882(3) 0.4046(3) 0.0296(9) Uani 1 1 d .
H14D H 0.3848 0.7094 0.3862 0.044 Uiso 1 1 calc R
H14E H 0.4574 0.7078 0.4762 0.044 Uiso 1 1 calc R
H14F H 0.4550 0.6123 0.3729 0.044 Uiso 1 1 calc R
C7A C 1.1035(3) 0.1523(3) 0.0918(3) 0.0366(10) Uani 1 1 d .
H7AA H 1.0474 0.1222 0.1192 0.055 Uiso 1 1 calc R
H7AB H 1.1623 0.1762 0.1397 0.055 Uiso 1 1 calc R
H7AC H 1.1257 0.0990 0.0313 0.055 Uiso 1 1 calc R
C13B C 0.3480(3) 1.0964(3) 0.3273(3) 0.0361(10) Uani 1 1 d .
H13D H 0.3027 1.0371 0.3272 0.054 Uiso 1 1 calc R
H13E H 0.3244 1.1199 0.2747 0.054 Uiso 1 1 calc R
H13F H 0.3456 1.1537 0.3909 0.054 Uiso 1 1 calc R
C9B C 0.6158(4) 1.0874(4) 0.3225(3) 0.0377(11) Uani 1 1 d .
C6B C 0.3844(4) 0.9613(3) 0.0615(3) 0.0346(10) Uani 1 1 d .
H6BA H 0.4464 0.9207 0.0539 0.052 Uiso 1 1 calc R
H6BB H 0.3978 1.0295 0.1141 0.052 Uiso 1 1 calc R
H6BC H 0.3675 0.9712 -0.0004 0.052 Uiso 1 1 calc R
C12B C 0.6607(3) 0.8961(4) 0.2577(4) 0.0403(12) Uani 1 1 d .
H12D H 0.6552 0.8555 0.1861 0.048 Uiso 1 1 calc R
H12E H 0.7335 0.9234 0.2760 0.048 Uiso 1 1 calc R
N6A N 1.0411(3) 0.3421(3) -0.0168(2) 0.0295(8) Uani 1 1 d .
N6B N 0.2039(3) 0.5606(2) 0.1410(2) 0.0274(8) Uani 1 1 d .
C4A C 1.0911(3) 0.2641(4) -0.0126(3) 0.0335(10) Uani 1 1 d .
C9A C 0.7966(3) 0.3396(3) 0.5069(3) 0.0289(9) Uani 1 1 d .
C4 C 0.2902(4) 0.5147(3) 0.1261(3) 0.0296(10) Uani 1 1 d .
C11A C 1.1280(3) 0.2696(4) 0.4356(3) 0.0307(10) Uani 1 1 d .
H2A H 0.582(3) 0.316(3) 0.052(3) 0.024(10) Uiso 1 1 d .
H11A H 1.144(3) 0.233(3) 0.492(3) 0.035(12) Uiso 1 1 d .
H9B H 0.696(4) 1.117(4) 0.325(4) 0.063(16) Uiso 1 1 d .
H9A H 0.794(3) 0.321(3) 0.553(3) 0.032(12) Uiso 1 1 d .
H4B H 0.300(4) 0.450(4) 0.106(4) 0.059(17) Uiso 1 1 d .
H2B H 0.182(3) 0.914(3) -0.011(3) 0.031(11) Uiso 1 1 d .
H11B H 0.758(4) 0.825(4) 0.392(3) 0.041(13) Uiso 1 1 d .
H4A H 1.139(3) 0.219(4) -0.061(3) 0.042(13) Uiso 1 1 d .

loop_
_atom_site_aniso_label
_atom_site_aniso_U_11
_atom_site_aniso_U_22
_atom_site_aniso_U_33
_atom_site_aniso_U_23
_atom_site_aniso_U_13
_atom_site_aniso_U_12
Pt1 0.01889(8) 0.02738(9) 0.01408(8) 0.00913(6) 0.00235(6) 0.00468(6)
Pt2 0.02114(8) 0.01727(8) 0.02356(8) 0.01076(6) -0.00099(6) 0.00073(6)
Br1 0.0461(3) 0.0576(3) 0.0314(2) 0.0035(2) 0.0025(2) -0.0108(2)
Br2 0.0493(3) 0.0480(3) 0.0459(3) 0.0214(2) -0.0024(2) 0.0077(2)
Br3 0.0489(3) 0.0336(2) 0.0263(2) 0.01225(18) 0.00671(19) 0.0022(2)
Br4 0.0295(2) 0.0324(3) 0.0756(4) 0.0073(2) -0.0045(2) 0.00184(19)
N1B 0.0238(17) 0.0213(17) 0.0213(16) 0.0078(13) -0.0018(13) 0.0012(13)
N2A 0.0189(16) 0.0223(17) 0.0192(15) 0.0088(13) 0.0033(13) 0.0044(13)
N1A 0.0219(17) 0.0277(18) 0.0203(16) 0.0117(14) 0.0005(13) 0.0011(13)
N2B 0.037(2) 0.0184(17) 0.0212(17) 0.0088(14) -0.0011(14) 0.0022(14)
N3A 0.0250(18) 0.0319(19) 0.0252(17) 0.0138(15) -0.0039(14) 0.0041(14)
N3B 0.035(2) 0.0256(18) 0.0248(18) 0.0096(15) -0.0055(15) 0.0079(15)
C1B 0.028(2) 0.0143(18) 0.0220(19) 0.0065(15) 0.0006(16) 0.0016(15)
C2A 0.022(2) 0.025(2) 0.023(2) 0.0081(17) 0.0001(16) 0.0031(16)
C1A 0.025(2) 0.0213(19) 0.0159(18) 0.0063(15) 0.0055(15) 0.0022(15)
N11A 0.0261(18) 0.0326(19) 0.0179(16) 0.0077(14) 0.0009(14) 0.0074(14)
N11B 0.0243(18) 0.032(2) 0.037(2) 0.0233(16) -0.0030(15) 0.0015(14)
N4B 0.0266(17) 0.0170(16) 0.0212(16) 0.0076(13) -0.0003(13) -0.0035(13)
N12A 0.0228(18) 0.055(2) 0.0280(19) 0.0215(18) -0.0017(15) 0.0085(17)
N10A 0.0215(17) 0.036(2) 0.0191(16) 0.0112(15) 0.0027(13) 0.0105(14)
N7A 0.0217(16) 0.0277(18) 0.0189(16) 0.0116(14) 0.0044(13) 0.0040(13)
N5B 0.0322(19) 0.0193(17) 0.0237(17) 0.0109(14) 0.0034(14) 0.0004(14)
N9A 0.0299(19) 0.037(2) 0.0215(17) 0.0131(15) 0.0098(14) 0.0083(15)
C6A 0.026(2) 0.027(2) 0.028(2) 0.0158(18) 0.0040(17) -0.0012(16)
N4A 0.0212(17) 0.0306(18) 0.0170(15) 0.0072(14) 0.0020(13) -0.0025(13)
N5A 0.0248(17) 0.0308(19) 0.0166(16) 0.0063(14) 0.0034(13) 0.0039(14)
N8A 0.0206(17) 0.0283(18) 0.0206(16) 0.0102(14) 0.0042(13) 0.0038(13)
C2B 0.043(3) 0.022(2) 0.023(2) 0.0088(17) -0.0060(19) 0.0042(18)
N10B 0.0247(19) 0.045(2) 0.053(2) 0.038(2) -0.0019(17) -0.0027(16)
C5B 0.023(2) 0.025(2) 0.024(2) 0.0093(17) 0.0025(16) 0.0024(16)
N12B 0.029(2) 0.051(3) 0.057(3) 0.039(2) -0.0079(18) 0.0013(18)
C10A 0.020(2) 0.029(2) 0.0159(18) 0.0048(16) 0.0023(15) 0.0075(16)
N8B 0.0330(19) 0.0237(18) 0.0255(18) 0.0105(15) -0.0040(15) -0.0050(15)
C10B 0.026(2) 0.026(2) 0.034(2) 0.0192(18) 0.0002(17) 0.0036(16)
N7B 0.0262(18) 0.0310(19) 0.036(2) 0.0210(16) -0.0025(15) -0.0020(14)
N9B 0.044(2) 0.0237(19) 0.037(2) 0.0118(16) -0.0072(17) -0.0112(17)
C14A 0.028(2) 0.041(3) 0.025(2) 0.0142(19) 0.0011(17) -0.0019(18)
C3A 0.0198(19) 0.026(2) 0.0194(18) 0.0052(16) 0.0001(15) 0.0005(15)
C8A 0.022(2) 0.027(2) 0.0200(19) 0.0102(16) -0.0016(15) 0.0005(16)
C12A 0.026(2) 0.030(2) 0.026(2) 0.0154(18) 0.0075(16) 0.0101(17)
C13A 0.029(2) 0.025(2) 0.029(2) 0.0113(18) 0.0032(17) 0.0067(17)
C3B 0.029(2) 0.025(2) 0.0178(18) 0.0130(16) -0.0006(16) 0.0009(16)
C7B 0.045(3) 0.030(2) 0.037(3) 0.012(2) 0.010(2) 0.015(2)
C5A 0.027(2) 0.028(2) 0.022(2) 0.0137(17) -0.0010(16) -0.0050(17)
C11B 0.024(2) 0.066(4) 0.077(4) 0.052(3) -0.013(2) -0.006(2)
C8B 0.026(2) 0.025(2) 0.023(2) 0.0134(17) -0.0040(16) -0.0031(16)
C14B 0.036(2) 0.027(2) 0.031(2) 0.0164(19) 0.0001(18) -0.0024(18)
C7A 0.035(2) 0.037(3) 0.036(2) 0.008(2) 0.006(2) 0.012(2)
C13B 0.042(3) 0.027(2) 0.036(2) 0.0063(19) 0.003(2) 0.0062(19)
C9B 0.041(3) 0.043(3) 0.036(2) 0.026(2) -0.011(2) -0.019(2)
C6B 0.049(3) 0.031(2) 0.031(2) 0.020(2) 0.003(2) -0.007(2)
C12B 0.024(2) 0.046(3) 0.070(3) 0.042(3) 0.005(2) 0.005(2)
N6A 0.0302(19) 0.038(2) 0.0184(17) 0.0091(15) 0.0060(14) -0.0041(16)
N6B 0.037(2) 0.0209(17) 0.0240(17) 0.0088(14) -0.0004(15) -0.0049(15)
C4A 0.028(2) 0.045(3) 0.024(2) 0.008(2) 0.0046(18) -0.003(2)
C9A 0.030(2) 0.039(3) 0.023(2) 0.017(2) 0.0087(18) 0.0020(18)
C4 0.051(3) 0.016(2) 0.022(2) 0.0060(17) 0.0025(19) 0.0015(19)
C11A 0.028(2) 0.041(3) 0.024(2) 0.014(2) 0.0007(18) 0.0095(19)

loop_
_atom_type_symbol
_atom_type_description
_atom_type_scat_dispersion_real
_atom_type_scat_dispersion_imag
_atom_type_scat_source
C C 0.0033 0.0016 'International Tables Vol C Tables 4.2.6.8 and 6.1.1.4'
H H 0.0000 0.0000 'International Tables Vol C Tables 4.2.6.8 and 6.1.1.4'
N N 0.0061 0.0033 'International Tables Vol C Tables 4.2.6.8 and 6.1.1.4'
Pt Pt -1.7033 8.3905 'International Tables Vol C Tables 4.2.6.8 and 6.1.1.4'
Br Br -0.2901 2.4595 'International Tables Vol C Tables 4.2.6.8 and 6.1.1.4'

loop_
_geom_angle_atom_site_label_1
_geom_angle_atom_site_label_2
_geom_angle_atom_site_label_3
_geom_angle
C1A Pt1 C10A 179.02(15)
C1A Pt1 C8A 96.18(14)
C10A Pt1 C8A 84.26(15)
C1A Pt1 C3A 83.50(15)
C10A Pt1 C3A 96.04(15)
C8A Pt1 C3A 178.56(15)
C8B Pt2 C3B 179.33(16)
C8B Pt2 C1B 96.03(14)
C3B Pt2 C1B 83.91(14)
C8B Pt2 C10B 84.12(15)
C3B Pt2 C10B 95.92(15)
C1B Pt2 C10B 178.01(16)
C1B N1B N3B 114.1(3)
C1B N1B C5B 124.7(3)
N3B N1B C5B 121.1(3)
C1A N2A C2A 108.3(3)
C1A N2A C6A 125.8(3)
C2A N2A C6A 125.8(3)
C1A N1A N3A 113.9(3)
C1A N1A C5A 124.1(3)
N3A N1A C5A 121.8(3)
C1B N2B C2B 108.3(3)
C1B N2B C6B 126.9(3)
C2B N2B C6B 124.7(3)
C2A N3A N1A 102.2(3)
C2B N3B N1B 102.3(3)
N1B C1B N2B 103.4(3)
N1B C1B Pt2 122.3(3)
N2B C1B Pt2 133.8(3)
N3A C2A N2A 112.0(3)
N3A C2A H2A 129(2)
N2A C2A H2A 119(2)
N1A C1A N2A 103.6(3)
N1A C1A Pt1 122.4(3)
N2A C1A Pt1 133.7(3)
C10A N11A N12A 113.7(3)
C10A N11A C14A 127.5(3)
N12A N11A C14A 118.8(3)
C10B N11B N12B 113.2(3)
C10B N11B C14B 128.2(3)
N12B N11B C14B 118.4(3)
C3B N4B N6B 113.8(3)
C3B N4B C5B 123.7(3)
N6B N4B C5B 122.0(3)
C11A N12A N11A 103.3(3)
C10A N10A C11A 108.9(3)
C10A N10A C12A 123.9(3)
C11A N10A C12A 127.2(3)
C9A N7A C8A 107.8(3)
C9A N7A C12A 128.1(3)
C8A N7A C12A 124.0(3)
C3B N5B C4 107.7(3)
C3B N5B C7B 126.7(3)
C4 N5B C7B 125.3(3)
C9A N9A N8A 102.8(3)
N2A C6A H6AA 109.5
N2A C6A H6AB 109.5
H6AA C6A H6AB 109.5
N2A C6A H6AC 109.5
H6AA C6A H6AC 109.5
H6AB C6A H6AC 109.5
C3A N4A N6A 113.9(3)
C3A N4A C5A 123.8(3)
N6A N4A C5A 121.9(3)
C3A N5A C4A 107.6(3)
C3A N5A C7A 127.0(3)
C4A N5A C7A 125.2(4)
C8A N8A N9A 113.4(3)
C8A N8A C13A 127.8(3)
N9A N8A C13A 118.6(3)
N3B C2B N2B 111.8(3)
N3B C2B H2B 126(2)
N2B C2B H2B 122(2)
C10B N10B C11B 109.1(4)
C10B N10B C12B 123.4(3)
C11B N10B C12B 127.4(4)
N1B C5B N4B 107.1(3)
N1B C5B H5BA 110.3
N4B C5B H5BA 110.3
N1B C5B H5BB 110.3
N4B C5B H5BB 110.3
H5BA C5B H5BB 108.5
C11B N12B N11B 103.2(3)
N11A C10A N10A 103.5(3)
N11A C10A Pt1 132.9(3)
N10A C10A Pt1 123.5(3)
C8B N8B N9B 112.9(3)
C8B N8B C13B 128.1(3)
N9B N8B C13B 118.9(3)
N11B C10B N10B 103.6(3)
N11B C10B Pt2 134.1(3)
N10B C10B Pt2 122.2(3)
C8B N7B C9B 108.5(4)
C8B N7B C12B 123.1(3)
C9B N7B C12B 128.3(4)
C9B N9B N8B 104.0(3)
N11A C14A H14A 109.5
N11A C14A H14B 109.5
H14A C14A H14B 109.5
N11A C14A H14C 109.5
H14A C14A H14C 109.5
H14B C14A H14C 109.5
N4A C3A N5A 103.7(3)
N4A C3A Pt1 121.8(3)
N5A C3A Pt1 134.5(3)
N8A C8A N7A 103.6(3)
N8A C8A Pt1 133.2(3)
N7A C8A Pt1 123.1(3)
N7A C12A N10A 108.4(3)
N7A C12A H12B 110.0
N10A C12A H12B 110.0
N7A C12A H12C 110.0
N10A C12A H12C 110.0
H12B C12A H12C 108.4
N8A C13A H13A 109.5
N8A C13A H13B 109.5
H13A C13A H13B 109.5
N8A C13A H13C 109.5
H13A C13A H13C 109.5
H13B C13A H13C 109.5
N4B C3B N5B 103.5(3)
N4B C3B Pt2 123.2(3)
N5B C3B Pt2 133.1(3)
N5B C7B H7BA 109.5
N5B C7B H7BB 109.5
H7BA C7B H7BB 109.5
N5B C7B H7BC 109.5
H7BA C7B H7BC 109.5
H7BB C7B H7BC 109.5
N4A C5A N1A 107.3(3)
N4A C5A H5AA 110.3
N1A C5A H5AA 110.3
N4A C5A H5AB 110.3
N1A C5A H5AB 110.3
H5AA C5A H5AB 108.5
N12B C11B N10B 110.9(4)
N12B C11B H11B 126(3)
N10B C11B H11B 123(3)
N8B C8B N7B 103.5(3)
N8B C8B Pt2 133.4(3)
N7B C8B Pt2 122.9(3)
N11B C14B H14D 109.5
N11B C14B H14E 109.5
H14D C14B H14E 109.5
N11B C14B H14F 109.5
H14D C14B H14F 109.5
H14E C14B H14F 109.5
N5A C7A H7AA 109.5
N5A C7A H7AB 109.5
H7AA C7A H7AB 109.5
N5A C7A H7AC 109.5
H7AA C7A H7AC 109.5
H7AB C7A H7AC 109.5
N8B C13B H13D 109.5
N8B C13B H13E 109.5
H13D C13B H13E 109.5
N8B C13B H13F 109.5
H13D C13B H13F 109.5
H13E C13B H13F 109.5
N9B C9B N7B 111.1(4)
N9B C9B H9B 128(3)
N7B C9B H9B 120(3)
N2B C6B H6BA 109.5
N2B C6B H6BB 109.5
H6BA C6B H6BB 109.5
N2B C6B H6BC 109.5
H6BA C6B H6BC 109.5
H6BB C6B H6BC 109.5
N10B C12B N7B 106.7(4)
N10B C12B H12D 110.4
N7B C12B H12D 110.4
N10B C12B H12E 110.4
N7B C12B H12E 110.4
H12D C12B H12E 108.6
C4A N6A N4A 103.1(3)
C4 N6B N4B 102.1(3)
N6A C4A N5A 111.6(4)
N6A C4A H4A 129(3)
N5A C4A H4A 119(3)
N9A C9A N7A 112.3(4)
N9A C9A H9A 122(3)
N7A C9A H9A 126(3)
N6B C4 N5B 112.8(4)
N6B C4 H4B 129(4)
N5B C4 H4B 118(4)
N12A C11A N10A 110.6(4)
N12A C11A H11A 126(2)
N10A C11A H11A 124(2)

loop_
_geom_bond_atom_site_label_1
_geom_bond_atom_site_label_2
_geom_bond_distance
Pt1 C1A 2.012(4)
Pt1 C10A 2.015(4)
Pt1 C8A 2.020(4)
Pt1 C3A 2.021(4)
Pt2 C8B 2.016(4)
Pt2 C3B 2.027(4)
Pt2 C1B 2.027(4)
Pt2 C10B 2.031(4)
N1B C1B 1.333(5)
N1B N3B 1.376(4)
N1B C5B 1.459(5)
N2A C1A 1.353(5)
N2A C2A 1.356(5)
N2A C6A 1.461(5)
N1A C1A 1.327(5)
N1A N3A 1.383(4)
N1A C5A 1.455(5)
N2B C1B 1.349(5)
N2B C2B 1.364(5)
N2B C6B 1.475(5)
N3A C2A 1.304(5)
N3B C2B 1.303(6)
C2A H2A 0.98(4)
N11A C10A 1.321(5)
N11A N12A 1.387(4)
N11A C14A 1.460(5)
N11B C10B 1.328(5)
N11B N12B 1.385(5)
N11B C14B 1.450(5)
N4B C3B 1.329(5)
N4B N6B 1.376(4)
N4B C5B 1.465(5)
N12A C11A 1.300(6)
N10A C10A 1.355(5)
N10A C11A 1.371(5)
N10A C12A 1.454(5)
N7A C9A 1.357(5)
N7A C8A 1.364(5)
N7A C12A 1.453(5)
N5B C3B 1.350(5)
N5B C4 1.354(5)
N5B C7B 1.457(5)
N9A C9A 1.288(5)
N9A N8A 1.385(4)
C6A H6AA 0.9800
C6A H6AB 0.9800
C6A H6AC 0.9800
N4A C3A 1.341(5)
N4A N6A 1.374(4)
N4A C5A 1.458(5)
N5A C3A 1.350(5)
N5A C4A 1.389(5)
N5A C7A 1.455(5)
N8A C8A 1.324(5)
N8A C13A 1.467(5)
C2B H2B 0.99(4)
N10B C10B 1.350(5)
N10B C11B 1.358(5)
N10B C12B 1.462(5)
C5B H5BA 0.9900
C5B H5BB 0.9900
N12B C11B 1.302(6)
N8B C8B 1.331(5)
N8B N9B 1.379(5)
N8B C13B 1.449(5)
N7B C8B 1.351(5)
N7B C9B 1.368(5)
N7B C12B 1.464(5)
N9B C9B 1.281(6)
C14A H14A 0.9800
C14A H14B 0.9800
C14A H14C 0.9800
C12A H12B 0.9900
C12A H12C 0.9900
C13A H13A 0.9800
C13A H13B 0.9800
C13A H13C 0.9800
C7B H7BA 0.9800
C7B H7BB 0.9800
C7B H7BC 0.9800
C5A H5AA 0.9900
C5A H5AB 0.9900
C11B H11B 0.93(5)
C14B H14D 0.9800
C14B H14E 0.9800
C14B H14F 0.9800
C7A H7AA 0.9800
C7A H7AB 0.9800
C7A H7AC 0.9800
C13B H13D 0.9800
C13B H13E 0.9800
C13B H13F 0.9800
C9B H9B 1.08(5)
C6B H6BA 0.9800
C6B H6BB 0.9800
C6B H6BC 0.9800
C12B H12D 0.9900
C12B H12E 0.9900
N6A C4A 1.293(6)
N6B C4 1.289(5)
C4A H4A 1.01(5)
C9A H9A 0.80(4)
C4 H4B 0.84(5)
C11A H11A 1.13(4)

loop_
_geom_torsion_atom_site_label_1
_geom_torsion_atom_site_label_2
_geom_torsion_atom_site_label_3
_geom_torsion_atom_site_label_4
_geom_torsion
C1A N1A N3A C2A 0.5(4)
C5A N1A N3A C2A 175.3(3)
C1B N1B N3B C2B -1.6(4)
C5B N1B N3B C2B -177.1(3)
N3B N1B C1B N2B 1.5(4)
C5B N1B C1B N2B 176.7(3)
N3B N1B C1B Pt2 -172.0(2)
C5B N1B C1B Pt2 3.3(5)
C2B N2B C1B N1B -0.8(4)
C6B N2B C1B N1B -178.2(4)
C2B N2B C1B Pt2 171.6(3)
C6B N2B C1B Pt2 -5.9(6)
C8B Pt2 C1B N1B -144.9(3)
C3B Pt2 C1B N1B 35.8(3)
C8B Pt2 C1B N2B 43.9(4)
C3B Pt2 C1B N2B -135.4(4)
N1A N3A C2A N2A -0.7(4)
C1A N2A C2A N3A 0.7(4)
C6A N2A C2A N3A -176.8(3)
N3A N1A C1A N2A -0.2(4)
C5A N1A C1A N2A -174.8(3)
N3A N1A C1A Pt1 173.8(2)
C5A N1A C1A Pt1 -0.8(5)
C2A N2A C1A N1A -0.3(4)
C6A N2A C1A N1A 177.1(3)
C2A N2A C1A Pt1 -173.3(3)
C6A N2A C1A Pt1 4.1(6)
C8A Pt1 C1A N1A 139.6(3)
C3A Pt1 C1A N1A -39.0(3)
C8A Pt1 C1A N2A -48.4(4)
C3A Pt1 C1A N2A 133.0(4)
C10A N11A N12A C11A -1.6(5)
C14A N11A N12A C11A 176.6(4)
C9A N9A N8A C8A 0.7(4)
C9A N9A N8A C13A -175.5(3)
N1B N3B C2B N2B 1.1(4)
C1B N2B C2B N3B -0.2(5)
C6B N2B C2B N3B 177.3(4)
C1B N1B C5B N4B -51.7(5)
N3B N1B C5B N4B 123.3(3)
C3B N4B C5B N1B 47.8(4)
N6B N4B C5B N1B -123.7(3)
C10B N11B N12B C11B -0.2(5)
C14B N11B N12B C11B -176.3(4)
N12A N11A C10A N10A 1.4(4)
C14A N11A C10A N10A -176.6(4)
N12A N11A C10A Pt1 178.9(3)
C14A N11A C10A Pt1 0.9(6)
C11A N10A C10A N11A -0.7(4)
C12A N10A C10A N11A 177.6(3)
C11A N10A C10A Pt1 -178.6(3)
C12A N10A C10A Pt1 -0.3(5)
C8A Pt1 C10A N11A -140.5(4)
C3A Pt1 C10A N11A 38.1(4)
C8A Pt1 C10A N10A 36.7(3)
C3A Pt1 C10A N10A -144.8(3)
N12B N11B C10B N10B 0.2(5)
C14B N11B C10B N10B 175.8(4)
N12B N11B C10B Pt2 -175.5(3)
C14B N11B C10B Pt2 0.1(7)
C11B N10B C10B N11B -0.1(5)
C12B N10B C10B N11B -178.0(4)
C11B N10B C10B Pt2 176.3(4)
C12B N10B C10B Pt2 -1.7(6)
C8B Pt2 C10B N11B 137.6(4)
C3B Pt2 C10B N11B -43.1(4)
C8B Pt2 C10B N10B -37.4(4)
C3B Pt2 C10B N10B 141.9(4)
C8B N8B N9B C9B -0.5(5)
C13B N8B N9B C9B 175.4(4)
N6A N4A C3A N5A 0.2(4)
C5A N4A C3A N5A 172.9(3)
N6A N4A C3A Pt1 -178.2(2)
C5A N4A C3A Pt1 -5.5(5)
C4A N5A C3A N4A 0.0(4)
C7A N5A C3A N4A -175.3(4)
C4A N5A C3A Pt1 178.1(3)
C7A N5A C3A Pt1 2.8(6)
C1A Pt1 C3A N4A 41.8(3)
C10A Pt1 C3A N4A -137.3(3)
C1A Pt1 C3A N5A -136.0(4)
C10A Pt1 C3A N5A 44.9(4)
N9A N8A C8A N7A -0.1(4)
C13A N8A C8A N7A 175.7(3)
N9A N8A C8A Pt1 -176.3(3)
C13A N8A C8A Pt1 -0.5(6)
C9A N7A C8A N8A -0.5(4)
C12A N7A C8A N8A -176.0(3)
C9A N7A C8A Pt1 176.1(3)
C12A N7A C8A Pt1 0.7(5)
C1A Pt1 C8A N8A -40.3(4)
C10A Pt1 C8A N8A 138.8(4)
C1A Pt1 C8A N7A 144.2(3)
C10A Pt1 C8A N7A -36.7(3)
C9A N7A C12A N10A -126.5(4)
C8A N7A C12A N10A 47.9(5)
C10A N10A C12A N7A -48.3(5)
C11A N10A C12A N7A 129.7(4)
N6B N4B C3B N5B -0.4(4)
C5B N4B C3B N5B -172.5(3)
N6B N4B C3B Pt2 175.2(2)
C5B N4B C3B Pt2 3.1(5)
C4 N5B C3B N4B 0.3(4)
C7B N5B C3B N4B 174.9(4)
C4 N5B C3B Pt2 -174.7(3)
C7B N5B C3B Pt2 -0.1(6)
C1B Pt2 C3B N4B -39.1(3)
C10B Pt2 C3B N4B 142.9(3)
C1B Pt2 C3B N5B 135.1(4)
C10B Pt2 C3B N5B -42.9(4)
C3A N4A C5A N1A -47.1(4)
N6A N4A C5A N1A 125.1(3)
C1A N1A C5A N4A 51.0(5)
N3A N1A C5A N4A -123.3(3)
N11B N12B C11B N10B 0.2(6)
C10B N10B C11B N12B -0.1(6)
C12B N10B C11B N12B 177.8(5)
N9B N8B C8B N7B -0.5(4)
C13B N8B C8B N7B -175.9(4)
N9B N8B C8B Pt2 175.2(3)
C13B N8B C8B Pt2 -0.2(6)
C9B N7B C8B N8B 1.2(4)
C12B N7B C8B N8B 176.9(4)
C9B N7B C8B Pt2 -175.1(3)
C12B N7B C8B Pt2 0.6(5)
C1B Pt2 C8B N8B 45.0(4)
C10B Pt2 C8B N8B -137.0(4)
C1B Pt2 C8B N7B -140.0(3)
C10B Pt2 C8B N7B 38.0(3)
N8B N9B C9B N7B 1.2(5)
C8B N7B C9B N9B -1.6(5)
C12B N7B C9B N9B -177.0(4)
C10B N10B C12B N7B 52.5(6)
C11B N10B C12B N7B -125.1(5)
C8B N7B C12B N10B -52.0(5)
C9B N7B C12B N10B 122.7(4)
C3A N4A N6A C4A -0.3(4)
C5A N4A N6A C4A -173.2(3)
C3B N4B N6B C4 0.3(4)
C5B N4B N6B C4 172.6(3)
N4A N6A C4A N5A 0.3(4)
C3A N5A C4A N6A -0.2(5)
C7A N5A C4A N6A 175.2(4)
N8A N9A C9A N7A -1.1(5)
C8A N7A C9A N9A 1.1(5)
C12A N7A C9A N9A 176.2(4)
N4B N6B C4 N5B -0.1(4)
C3B N5B C4 N6B -0.1(5)
C7B N5B C4 N6B -174.8(4)
N11A N12A C11A N10A 1.0(5)
C10A N10A C11A N12A -0.2(5)
C12A N10A C11A N12A -178.4(4)
